data_7038042
loop_
_publ_author_name
'Ibrahim, Abdulrahman D.'
'Tokmic, Kenan'
'Brennan, Marshall R.'
'Kim, Dongyoung'
'Matson, Ellen M.'
'Nilges, Mark J.'
'Bertke, Jeffery A.'
'Fout, Alison R.'

_publ_section_title
;
 Monoanionic bis(carbene) pincer complexes featuring cobalt(I-III)
 oxidation states.
;
_journal_issue 24
_journal_name_full 'Dalton transactions (Cambridge, England : 2003)'
_journal_page_first 9805
_journal_page_last 9811
_journal_paper_doi 10.1039/c5dt04723d
_journal_volume 45
_journal_year 2016
_chemical_formula_sum 'C47 H48 Co N6'
_chemical_formula_weight 755.84
_chemical_name_systematic
; 
? 
;
_space_group_crystal_system triclinic
_space_group_IT_number 2
_space_group_name_Hall '-P 1'
_space_group_name_H-M_alt 'P -1'
_symmetry_space_group_name_Hall '-P 1'
_symmetry_space_group_name_H-M 'P -1'
_atom_sites_solution_hydrogens geom
_atom_sites_solution_primary heavy
_atom_sites_solution_secondary difmap
_audit_creation_date 2015-09-19
_audit_creation_method
; 
Olex2 1.2 
(compiled 2015.01.26 svn.r3150 for OlexSys, GUI svn.r4998) 
;
_audit_update_record
;
2015-12-01 deposited with the CCDC.
2016-01-08 downloaded from the CCDC.
;
_cell_angle_alpha 65.272(7)
_cell_angle_beta 78.937(8)
_cell_angle_gamma 69.194(8)
_cell_formula_units_Z 2
_cell_length_a 10.9123(19)
_cell_length_b 13.358(2)
_cell_length_c 15.720(3)
_cell_measurement_reflns_used 9520
_cell_measurement_temperature 100(2)
_cell_measurement_theta_max 25.33
_cell_measurement_theta_min 2.4
_cell_volume 1943.1(6)
_computing_cell_refinement 'SAINT V8.34A (Bruker, 2005)'
_computing_data_collection 'APEX2 V2013.10-0 (Bruker, 2013)'
_computing_data_reduction
; 
SAINT V8.34A, XPREP v2014/2, SADABS V2014/4, TWINABS V2012/1 
(Bruker, 2012 & 2014) 
;
_computing_molecular_graphics 'Olex2 (Dolomanov et al., 2009)'
_computing_publication_material 'XCIF V2014-2 (Bruker, 2014)'
_computing_structure_refinement
; 
SHELX-2014-6 (Sheldrick, 2014) 
Olex2 1.2.6 (Dolomanov et. al., 2009) 
;
_computing_structure_solution 'SHELX-97 (Sheldrick, 2008)'
_diffrn_ambient_temperature 100(2)
_diffrn_measured_fraction_theta_full 0.994
_diffrn_measured_fraction_theta_max 0.994
_diffrn_measurement_device 'Bruker D8 Venture/Photon 100'
_diffrn_measurement_device_type 'Bruker APEX-II CCD'
_diffrn_measurement_method 'profile data from \f and \w scans'
_diffrn_radiation_monochromator 'multilayer mirrors'
_diffrn_radiation_source 'microfocus sealed tube'
_diffrn_radiation_type MoK\a
_diffrn_radiation_wavelength 0.71073
_diffrn_radiation_wavelength_id cd06h
_diffrn_reflns_av_R_equivalents 0.1320
_diffrn_reflns_av_unetI/netI 0.0687
_diffrn_reflns_limit_h_max 13
_diffrn_reflns_limit_h_min -13
_diffrn_reflns_limit_k_max 16
_diffrn_reflns_limit_k_min -16
_diffrn_reflns_limit_l_max 18
_diffrn_reflns_limit_l_min -18
_diffrn_reflns_number 7133
_diffrn_reflns_theta_full 25.44
_diffrn_reflns_theta_max 25.44
_diffrn_reflns_theta_min 2.40
_diffrn_source 'fine-focus sealed tube'
_exptl_absorpt_coefficient_mu 0.484
_exptl_absorpt_correction_T_max 0.98885
_exptl_absorpt_correction_T_min 0.93421
_exptl_absorpt_correction_type integration
_exptl_absorpt_process_details 'SHELXTL/SADABS V2014/4 (Bruker, 2014)'
_exptl_crystal_colour brown
_exptl_crystal_density_diffrn 1.292
_exptl_crystal_density_method 'not measured'
_exptl_crystal_description plate
_exptl_crystal_F_000 798
_exptl_crystal_id cd06h
_exptl_crystal_preparation
; 
The data crystal was mounted using oil (Parantone-N, Exxon) to a 
0.3 mm cryo-loop (Hampton Research) with the (1 2 1) scattering 
planes roughly normal to the spindle axis. 
;
_exptl_crystal_size_max 0.214
_exptl_crystal_size_mid 0.074
_exptl_crystal_size_min 0.029
_refine_diff_density_max 0.665
_refine_diff_density_min -0.460
_refine_diff_density_rms 0.071
_refine_ls_extinction_method none
_refine_ls_goodness_of_fit_ref 1.087
_refine_ls_hydrogen_treatment constr
_refine_ls_matrix_type full
_refine_ls_number_parameters 523
_refine_ls_number_reflns 7133
_refine_ls_number_restraints 69
_refine_ls_restrained_S_all 1.084
_refine_ls_R_factor_all 0.0685
_refine_ls_R_factor_gt 0.0481
_refine_ls_shift/su_max 0.000
_refine_ls_shift/su_mean 0.000
_refine_ls_structure_factor_coef Fsqd
_refine_ls_weighting_details 'calc w=1/[\s^2^(Fo^2^)+(0.0308P)^2^+2.2662P] where P=(Fo^2^+2Fc^2^)/3'
_refine_ls_weighting_scheme calc
_refine_ls_wR_factor_gt 0.1106
_refine_ls_wR_factor_ref 0.1176
_reflns_number_gt 5598
_reflns_number_total 7133
_reflns_threshold_expression >2sigma(I)
_cod_data_source_file c5dt04723d2.cif
_cod_data_source_block cd06h
_cod_depositor_comments 'Adding full bibliography for 7038039--7038044.cif.'
_cod_original_cell_volume 1943.0(6)
_cod_database_code 7038042
_olex2_refinement_description
; 
1. Fixed Uiso 
 At 1.2 times of: 
  All C(H) groups 
 At 1.5 times of: 
  All C(H,H,H) groups 
2. Uiso/Uaniso restraints and constraints 
C45 \\sim C46 \\sim C47 \\sim C45A \\sim C46A \\sim C47A: within 1.7A with 
sigma of 0.01 and sigma for terminal atoms of 0.02 
3. Same fragment restrains 
{C45, C46, C47} sigma for 1-2: 0.02, 1-3: 0.04 
as 
{C45A, C46A, C47A} 
4. Others 
 Sof(C45A)=Sof(H45A)=Sof(C46A)=Sof(H46A)=Sof(C47A)=Sof(H47A)=1-FVAR(1) 
 Sof(C45)=Sof(H45)=Sof(C46)=Sof(H46)=Sof(C47)=Sof(H47)=FVAR(1) 
5.a Ternary CH refined with riding coordinates: 
 C27(H27), C30(H30), C39(H39), C42(H42) 
5.b Aromatic/amide H refined with riding coordinates: 
 C3(H3), C4(H4), C5(H5), C6(H6), C9(H9), C10(H10), C11(H11), C15(H15), 
 C16(H16), C17(H17), C18(H18), C23(H23), C24(H24), C25(H25), C35(H35), 
 C36(H36), C37(H37), C45(H45), C46(H46), C47(H47), C45A(H45A), C46A(H46A), 
 C47A(H47A) 
5.c Idealised Me refined as rotating group: 
 C28(H28A,H28B,H28C), C29(H29A,H29B,H29C), C31(H31A,H31B,H31C), C32(H32A,H32B, 
 H32C), C40(H40A,H40B,H40C), C41(H41A,H41B,H41C), C43(H43A,H43B,H43C), 
 C44(H44A,H44B,H44C) 
;
_olex2_submission_special_instructions 'No special instructions were received'

loop_
_space_group_symop_id
_space_group_symop_operation_xyz
1 'x, y, z'
2 '-x, -y, -z'

loop_
_atom_site_label
_atom_site_type_symbol
_atom_site_fract_x
_atom_site_fract_y
_atom_site_fract_z
_atom_site_U_iso_or_equiv
_atom_site_adp_type
_atom_site_occupancy
_atom_site_calc_flag
_atom_site_disorder_group
_atom_site_refinement_flags_posn
_atom_site_refinement_flags_adp
Co1 Co 0.73498(4) 0.69765(3) 0.60093(3) 0.01180(12) Uani 1 d . . .
N1 N 0.7706(2) 0.81472(19) 0.38695(15) 0.0113(5) Uani 1 d . . .
N2 N 0.6224(2) 0.72751(19) 0.44083(15) 0.0117(5) Uani 1 d . . .
N3 N 0.6213(2) 0.55304(19) 0.75871(15) 0.0121(5) Uani 1 d . . .
N4 N 0.7621(2) 0.58862(19) 0.81433(15) 0.0125(5) Uani 1 d . . .
N5 N 0.8625(2) 0.7537(2) 0.60146(15) 0.0146(5) Uani 1 d . . .
N6 N 0.9426(3) 0.7863(2) 0.60244(16) 0.0236(6) Uani 1 d . . .
C1 C 0.7172(2) 0.7537(2) 0.46902(18) 0.0110(6) Uani 1 d . . .
C2 C 0.7146(3) 0.8276(2) 0.30908(18) 0.0128(6) Uani 1 d . . .
C3 C 0.7389(3) 0.8820(2) 0.21413(19) 0.0149(6) Uani 1 d . . .
H3 H 0.8036 0.9207 0.1909 0.018 Uiso 1 calc . R .
C4 C 0.6647(3) 0.8777(2) 0.1539(2) 0.0203(7) Uani 1 d . . .
H4 H 0.6790 0.9141 0.0881 0.024 Uiso 1 calc . R .
C5 C 0.5700(3) 0.8213(3) 0.1880(2) 0.0215(7) Uani 1 d . . .
H5 H 0.5212 0.8199 0.1447 0.026 Uiso 1 calc . R .
C6 C 0.5445(3) 0.7669(2) 0.2831(2) 0.0179(6) Uani 1 d . . .
H6 H 0.4795 0.7284 0.3059 0.021 Uiso 1 calc . R .
C7 C 0.6185(3) 0.7710(2) 0.34420(18) 0.0125(6) Uani 1 d . . .
C8 C 0.5537(3) 0.6602(2) 0.51719(19) 0.0137(6) Uani 1 d . . .
C9 C 0.4519(3) 0.6236(3) 0.5149(2) 0.0192(6) Uani 1 d . . .
H9 H 0.4166 0.6432 0.4573 0.023 Uiso 1 calc . R .
C10 C 0.4023(3) 0.5569(3) 0.5999(2) 0.0215(7) Uani 1 d . . .
H10 H 0.3317 0.5309 0.5999 0.026 Uiso 1 calc . R .
C11 C 0.4538(3) 0.5271(3) 0.6852(2) 0.0193(6) Uani 1 d . . .
H11 H 0.4205 0.4805 0.7427 0.023 Uiso 1 calc . R .
C12 C 0.5546(3) 0.5678(2) 0.68281(19) 0.0134(6) Uani 1 d . . .
C13 C 0.6053(3) 0.6365(2) 0.60021(19) 0.0141(6) Uani 1 d . . .
C14 C 0.6233(3) 0.4846(2) 0.85336(19) 0.0149(6) Uani 1 d . . .
C15 C 0.5606(3) 0.4036(3) 0.9117(2) 0.0210(7) Uani 1 d . . .
H15 H 0.4997 0.3862 0.8885 0.025 Uiso 1 calc . R .
C16 C 0.5909(3) 0.3490(3) 1.0056(2) 0.0229(7) Uani 1 d . . .
H16 H 0.5501 0.2929 1.0470 0.027 Uiso 1 calc . R .
C17 C 0.6794(3) 0.3743(3) 1.0406(2) 0.0231(7) Uani 1 d . . .
H17 H 0.6965 0.3358 1.1054 0.028 Uiso 1 calc . R .
C18 C 0.7429(3) 0.4541(2) 0.98308(19) 0.0190(6) Uani 1 d . . .
H18 H 0.8042 0.4710 1.0064 0.023 Uiso 1 calc . R .
C19 C 0.7123(3) 0.5080(2) 0.88977(18) 0.0143(6) Uani 1 d . . .
C20 C 0.7098(3) 0.6162(2) 0.73160(19) 0.0128(6) Uani 1 d . . .
C21 C 0.8702(3) 0.8660(2) 0.38123(18) 0.0122(6) Uani 1 d . . .
C22 C 0.8276(3) 0.9777(2) 0.38202(18) 0.0139(6) Uani 1 d . . .
C23 C 0.9243(3) 1.0227(2) 0.38295(19) 0.0186(6) Uani 1 d . . .
H23 H 0.8994 1.0978 0.3843 0.022 Uiso 1 calc . R .
C24 C 1.0551(3) 0.9605(3) 0.3819(2) 0.0200(7) Uani 1 d . . .
H24 H 1.1193 0.9923 0.3839 0.024 Uiso 1 calc . R .
C25 C 1.0941(3) 0.8521(3) 0.3779(2) 0.0193(6) Uani 1 d . . .
H25 H 1.1850 0.8111 0.3754 0.023 Uiso 1 calc . R .
C26 C 1.0014(3) 0.8022(2) 0.37757(18) 0.0143(6) Uani 1 d . . .
C27 C 0.6834(3) 1.0469(2) 0.38268(19) 0.0165(6) Uani 1 d . . .
H27 H 0.6318 1.0001 0.3794 0.020 Uiso 1 calc . R .
C28 C 0.6404(3) 1.0679(3) 0.4736(2) 0.0294(8) Uani 1 d . . .
H28A H 0.6587 0.9934 0.5271 0.044 Uiso 1 calc . GR .
H28B H 0.5461 1.1091 0.4739 0.044 Uiso 1 calc . GR .
H28C H 0.6888 1.1147 0.4781 0.044 Uiso 1 calc . GR .
C29 C 0.6533(3) 1.1613(3) 0.2975(2) 0.0229(7) Uani 1 d . . .
H29A H 0.7022 1.2092 0.2994 0.034 Uiso 1 calc . GR .
H29B H 0.5590 1.2024 0.2985 0.034 Uiso 1 calc . GR .
H29C H 0.6794 1.1456 0.2400 0.034 Uiso 1 calc . GR .
C30 C 1.0446(3) 0.6821(2) 0.3749(2) 0.0178(6) Uani 1 d . . .
H30 H 0.9638 0.6634 0.3745 0.021 Uiso 1 calc . R .
C31 C 1.1176(3) 0.5902(3) 0.4617(2) 0.0316(8) Uani 1 d . . .
H31A H 1.1957 0.6081 0.4653 0.047 Uiso 1 calc . GR .
H31B H 1.1441 0.5140 0.4578 0.047 Uiso 1 calc . GR .
H31C H 1.0599 0.5895 0.5179 0.047 Uiso 1 calc . GR .
C32 C 1.1273(4) 0.6786(3) 0.2861(2) 0.0343(8) Uani 1 d . . .
H32A H 1.0768 0.7352 0.2313 0.051 Uiso 1 calc . GR .
H32B H 1.1516 0.6008 0.2856 0.051 Uiso 1 calc . GR .
H32C H 1.2070 0.6975 0.2842 0.051 Uiso 1 calc . GR .
C33 C 0.8528(3) 0.6399(2) 0.82230(18) 0.0132(6) Uani 1 d . . .
C34 C 0.8033(3) 0.7505(2) 0.82488(18) 0.0147(6) Uani 1 d . . .
C35 C 0.8952(3) 0.8027(2) 0.82276(19) 0.0171(6) Uani 1 d . . .
H35 H 0.8655 0.8784 0.8234 0.021 Uiso 1 calc . R .
C36 C 1.0275(3) 0.7465(3) 0.81977(19) 0.0183(6) Uani 1 d . . .
H36 H 1.0882 0.7846 0.8162 0.022 Uiso 1 calc . R .
C37 C 1.0729(3) 0.6347(2) 0.82195(18) 0.0160(6) Uani 1 d . . .
H37 H 1.1647 0.5959 0.8217 0.019 Uiso 1 calc . R .
C38 C 0.9858(3) 0.5782(2) 0.82455(18) 0.0143(6) Uani 1 d . . .
C39 C 0.6585(3) 0.8139(2) 0.82898(19) 0.0161(6) Uani 1 d . . .
H39 H 0.6099 0.7601 0.8351 0.019 Uiso 1 calc . R .
C40 C 0.6193(3) 0.8466(3) 0.9153(2) 0.0244(7) Uani 1 d . . .
H40A H 0.6458 0.7768 0.9720 0.037 Uiso 1 calc . GR .
H40B H 0.5239 0.8822 0.9189 0.037 Uiso 1 calc . GR .
H40C H 0.6630 0.9018 0.9100 0.037 Uiso 1 calc . GR .
C41 C 0.6180(3) 0.9207(3) 0.7390(2) 0.0244(7) Uani 1 d . . .
H41A H 0.6666 0.9738 0.7300 0.037 Uiso 1 calc . GR .
H41B H 0.5236 0.9598 0.7438 0.037 Uiso 1 calc . GR .
H41C H 0.6377 0.8969 0.6855 0.037 Uiso 1 calc . GR .
C42 C 1.0373(3) 0.4556(2) 0.82772(19) 0.0164(6) Uani 1 d . . .
H42 H 0.9600 0.4279 0.8366 0.020 Uiso 1 calc . R .
C43 C 1.1238(3) 0.3744(3) 0.9106(2) 0.0280(7) Uani 1 d . . .
H43A H 1.2036 0.3961 0.9015 0.042 Uiso 1 calc . GR .
H43B H 1.1476 0.2945 0.9149 0.042 Uiso 1 calc . GR .
H43C H 1.0757 0.3803 0.9686 0.042 Uiso 1 calc . GR .
C44 C 1.1099(3) 0.4514(3) 0.7359(2) 0.0249(7) Uani 1 d . . .
H44A H 1.0502 0.4996 0.6845 0.037 Uiso 1 calc . GR .
H44B H 1.1418 0.3713 0.7398 0.037 Uiso 1 calc . GR .
H44C H 1.1845 0.4808 0.7242 0.037 Uiso 1 calc . GR .
C45 C 0.943(2) 1.0788(17) 0.0391(17) 0.054(4) Uani 0.32(2) d 1 D U
H45 H 0.9122 1.1388 0.0627 0.065 Uiso 0.32(2) calc 1 R .
C46 C 1.044(2) 0.9822(15) 0.0817(15) 0.054(3) Uani 0.32(2) d 1 D U
H46 H 1.0653 0.9656 0.1429 0.065 Uiso 0.32(2) calc 1 R .
C47 C 1.114(4) 0.909(3) 0.036(3) 0.054(4) Uani 0.32(2) d 1 D U
H47 H 1.1963 0.8526 0.0561 0.065 Uiso 0.32(2) calc 1 R .
C45A C 0.9934(13) 1.0879(7) 0.0264(7) 0.053(2) Uani 0.68(2) d 2 D U
H45A H 0.9866 1.1478 0.0464 0.064 Uiso 0.68(2) calc 2 R .
C46A C 1.0945(13) 0.9864(8) 0.0538(7) 0.058(2) Uani 0.68(2) d 2 D U
H46A H 1.1623 0.9767 0.0892 0.070 Uiso 0.68(2) calc 2 R .
C47A C 1.0962(17) 0.8978(13) 0.0288(14) 0.054(3) Uani 0.68(2) d 2 D U
H47A H 1.1625 0.8252 0.0514 0.065 Uiso 0.68(2) calc 2 R .

loop_
_atom_site_aniso_label
_atom_site_aniso_U_11
_atom_site_aniso_U_22
_atom_site_aniso_U_33
_atom_site_aniso_U_23
_atom_site_aniso_U_13
_atom_site_aniso_U_12
Co1 0.0118(2) 0.0148(2) 0.0106(2) -0.00465(15) 0.00090(14) -0.00716(15)
N1 0.0108(11) 0.0111(11) 0.0110(12) -0.0057(10) 0.0001(9) -0.0009(9)
N2 0.0086(11) 0.0154(12) 0.0137(12) -0.0073(10) 0.0000(9) -0.0050(10)
N3 0.0131(12) 0.0139(12) 0.0106(12) -0.0043(9) 0.0020(9) -0.0074(10)
N4 0.0141(12) 0.0144(12) 0.0101(12) -0.0046(10) 0.0021(9) -0.0071(10)
N5 0.0176(13) 0.0175(13) 0.0075(12) -0.0035(10) 0.0012(9) -0.0066(11)
N6 0.0265(15) 0.0337(16) 0.0149(13) -0.0054(12) 0.0007(11) -0.0198(13)
C1 0.0070(13) 0.0095(13) 0.0155(14) -0.0066(11) 0.0024(11) -0.0008(11)
C2 0.0113(14) 0.0124(14) 0.0143(14) -0.0074(12) -0.0030(11) 0.0010(11)
C3 0.0130(14) 0.0138(14) 0.0172(15) -0.0078(12) 0.0022(11) -0.0027(12)
C4 0.0257(17) 0.0180(15) 0.0116(15) -0.0056(12) -0.0005(12) -0.0008(13)
C5 0.0247(17) 0.0222(16) 0.0193(16) -0.0115(13) -0.0080(13) -0.0010(14)
C6 0.0173(15) 0.0202(15) 0.0191(15) -0.0100(13) -0.0023(12) -0.0054(13)
C7 0.0113(14) 0.0109(13) 0.0139(14) -0.0067(11) -0.0008(11) 0.0006(11)
C8 0.0118(14) 0.0128(14) 0.0170(15) -0.0071(12) 0.0005(11) -0.0032(11)
C9 0.0210(16) 0.0231(16) 0.0178(15) -0.0084(13) -0.0031(12) -0.0097(13)
C10 0.0170(15) 0.0282(17) 0.0245(17) -0.0097(14) -0.0003(12) -0.0138(14)
C11 0.0176(15) 0.0233(16) 0.0193(16) -0.0082(13) 0.0031(12) -0.0112(13)
C12 0.0116(14) 0.0131(14) 0.0154(14) -0.0076(12) -0.0006(11) -0.0011(11)
C13 0.0123(14) 0.0126(14) 0.0173(15) -0.0074(12) 0.0009(11) -0.0027(12)
C14 0.0142(14) 0.0164(15) 0.0132(14) -0.0064(12) 0.0037(11) -0.0052(12)
C15 0.0210(16) 0.0248(16) 0.0192(16) -0.0068(13) 0.0030(12) -0.0132(14)
C16 0.0230(16) 0.0243(17) 0.0178(16) -0.0023(13) 0.0050(13) -0.0135(14)
C17 0.0260(17) 0.0252(17) 0.0134(15) -0.0026(13) 0.0028(12) -0.0103(14)
C18 0.0223(16) 0.0209(16) 0.0137(15) -0.0068(12) 0.0019(12) -0.0079(13)
C19 0.0158(15) 0.0146(14) 0.0116(14) -0.0037(12) 0.0029(11) -0.0070(12)
C20 0.0087(13) 0.0135(14) 0.0170(15) -0.0093(12) 0.0006(11) -0.0009(11)
C21 0.0126(14) 0.0163(14) 0.0085(13) -0.0041(11) 0.0015(10) -0.0075(12)
C22 0.0148(14) 0.0159(14) 0.0096(13) -0.0031(11) 0.0017(11) -0.0064(12)
C23 0.0223(16) 0.0166(15) 0.0182(15) -0.0060(12) -0.0004(12) -0.0088(13)
C24 0.0197(16) 0.0234(16) 0.0203(16) -0.0055(13) -0.0003(12) -0.0142(13)
C25 0.0130(15) 0.0254(16) 0.0185(15) -0.0077(13) 0.0020(12) -0.0071(13)
C26 0.0137(14) 0.0180(15) 0.0103(13) -0.0059(12) 0.0010(11) -0.0041(12)
C27 0.0165(15) 0.0144(14) 0.0188(15) -0.0064(12) -0.0003(12) -0.0051(12)
C28 0.0229(17) 0.0290(18) 0.0252(18) -0.0119(15) 0.0035(14) 0.0040(14)
C29 0.0193(16) 0.0196(16) 0.0240(17) -0.0046(13) 0.0006(13) -0.0048(13)
C30 0.0149(15) 0.0181(15) 0.0208(16) -0.0106(13) 0.0004(12) -0.0025(12)
C31 0.041(2) 0.0195(17) 0.0320(19) -0.0086(15) -0.0077(16) -0.0046(15)
C32 0.038(2) 0.0301(19) 0.031(2) -0.0193(16) 0.0079(16) -0.0025(16)
C33 0.0164(14) 0.0186(15) 0.0059(13) -0.0036(11) 0.0015(11) -0.0094(12)
C34 0.0189(15) 0.0182(15) 0.0067(13) -0.0033(11) 0.0006(11) -0.0080(12)
C35 0.0244(16) 0.0150(15) 0.0134(14) -0.0059(12) 0.0014(12) -0.0085(13)
C36 0.0199(16) 0.0241(16) 0.0148(15) -0.0062(13) 0.0008(12) -0.0134(13)
C37 0.0109(14) 0.0232(16) 0.0132(14) -0.0066(12) 0.0004(11) -0.0052(12)
C38 0.0184(15) 0.0191(15) 0.0047(13) -0.0032(11) 0.0026(11) -0.0083(12)
C39 0.0175(15) 0.0173(15) 0.0142(14) -0.0067(12) 0.0022(11) -0.0068(12)
C40 0.0233(17) 0.0300(18) 0.0196(16) -0.0136(14) 0.0013(13) -0.0042(14)
C41 0.0190(16) 0.0235(17) 0.0221(17) -0.0042(14) -0.0012(13) -0.0023(13)
C42 0.0150(15) 0.0201(15) 0.0141(14) -0.0071(12) 0.0033(11) -0.0068(12)
C43 0.038(2) 0.0198(16) 0.0229(17) -0.0078(14) -0.0071(14) -0.0023(15)
C44 0.0314(18) 0.0252(17) 0.0210(17) -0.0137(14) 0.0065(14) -0.0102(15)
C45 0.073(7) 0.053(5) 0.054(6) -0.033(5) 0.004(6) -0.029(6)
C46 0.072(6) 0.059(4) 0.045(5) -0.024(4) -0.001(4) -0.030(5)
C47 0.067(7) 0.057(6) 0.045(6) -0.024(5) -0.003(5) -0.019(6)
C45A 0.082(6) 0.052(3) 0.049(4) -0.033(3) 0.002(4) -0.034(4)
C46A 0.069(5) 0.073(4) 0.047(4) -0.031(3) -0.005(3) -0.027(4)
C47A 0.065(5) 0.052(4) 0.044(4) -0.021(3) 0.006(4) -0.017(4)

loop_
_atom_type_symbol
_atom_type_description
_atom_type_scat_dispersion_real
_atom_type_scat_dispersion_imag
_atom_type_scat_source
C C 0.0033 0.0016 'International Tables Vol C Tables 4.2.6.8 and 6.1.1.4'
H H 0.0000 0.0000 'International Tables Vol C Tables 4.2.6.8 and 6.1.1.4'
Co Co 0.3494 0.9721 'Intnt. Tables Vol C Tables 4.2.6.8 and 6.1.1.4'
N N 0.0061 0.0033 'International Tables Vol C Tables 4.2.6.8 and 6.1.1.4'

loop_
_geom_angle_atom_site_label_1
_geom_angle_atom_site_label_2
_geom_angle_atom_site_label_3
_geom_angle
_geom_angle_site_symmetry_1
N5 Co1 C1 100.21(10) .
N5 Co1 C13 178.73(12) .
N5 Co1 C20 100.14(11) .
C13 Co1 C1 79.76(11) .
C13 Co1 C20 79.84(12) .
C20 Co1 C1 159.54(11) .
C1 N1 C2 112.6(2) .
C1 N1 C21 123.6(2) .
C2 N1 C21 123.8(2) .
C1 N2 C8 113.6(2) .
C7 N2 C1 112.0(2) .
C7 N2 C8 134.4(2) .
C14 N3 C12 134.0(2) .
C14 N3 C20 112.2(2) .
C20 N3 C12 113.6(2) .
C19 N4 C33 124.6(2) .
C20 N4 C19 111.6(2) .
C20 N4 C33 123.8(2) .
N6 N5 Co1 178.8(3) .
N1 C1 Co1 139.7(2) .
N1 C1 N2 103.6(2) .
N2 C1 Co1 116.73(18) .
N1 C2 C7 106.2(2) .
C3 C2 N1 131.9(3) .
C3 C2 C7 122.0(2) .
C2 C3 H3 121.4 .
C2 C3 C4 117.1(3) .
C4 C3 H3 121.4 .
C3 C4 H4 119.3 .
C3 C4 C5 121.3(3) .
C5 C4 H4 119.3 .
C4 C5 H5 119.0 .
C6 C5 C4 122.0(3) .
C6 C5 H5 119.0 .
C5 C6 H6 121.5 .
C5 C6 C7 117.1(3) .
C7 C6 H6 121.5 .
N2 C7 C2 105.6(2) .
N2 C7 C6 133.8(3) .
C6 C7 C2 120.5(2) .
C9 C8 N2 128.8(3) .
C9 C8 C13 122.8(3) .
C13 C8 N2 108.4(2) .
C8 C9 H9 121.1 .
C8 C9 C10 117.9(3) .
C10 C9 H9 121.1 .
C9 C10 H10 119.2 .
C9 C10 C11 121.6(3) .
C11 C10 H10 119.2 .
C10 C11 H11 121.1 .
C12 C11 C10 117.7(3) .
C12 C11 H11 121.1 .
C11 C12 N3 129.0(2) .
C11 C12 C13 122.7(3) .
C13 C12 N3 108.3(2) .
C8 C13 Co1 121.4(2) .
C12 C13 Co1 121.3(2) .
C12 C13 C8 117.2(3) .
N3 C14 C15 134.0(3) .
N3 C14 C19 105.9(2) .
C15 C14 C19 120.0(3) .
C14 C15 H15 121.4 .
C16 C15 C14 117.1(3) .
C16 C15 H15 121.4 .
C15 C16 H16 119.0 .
C15 C16 C17 121.9(3) .
C17 C16 H16 119.0 .
C16 C17 H17 119.3 .
C18 C17 C16 121.4(3) .
C18 C17 H17 119.3 .
C17 C18 H18 121.8 .
C17 C18 C19 116.4(3) .
C19 C18 H18 121.8 .
C14 C19 N4 106.6(2) .
C18 C19 N4 130.2(3) .
C18 C19 C14 123.2(3) .
N3 C20 Co1 116.74(18) .
N4 C20 Co1 139.4(2) .
N4 C20 N3 103.6(2) .
C22 C21 N1 117.5(2) .
C26 C21 N1 119.0(2) .
C26 C21 C22 123.5(2) .
C21 C22 C27 122.2(2) .
C23 C22 C21 116.8(3) .
C23 C22 C27 121.0(2) .
C22 C23 H23 119.4 .
C24 C23 C22 121.2(3) .
C24 C23 H23 119.4 .
C23 C24 H24 119.7 .
C23 C24 C25 120.6(3) .
C25 C24 H24 119.7 .
C24 C25 H25 119.6 .
C24 C25 C26 120.7(3) .
C26 C25 H25 119.6 .
C21 C26 C25 117.2(2) .
C21 C26 C30 122.2(2) .
C25 C26 C30 120.6(2) .
C22 C27 H27 107.8 .
C22 C27 C28 110.9(2) .
C22 C27 C29 111.4(2) .
C28 C27 H27 107.8 .
C28 C27 C29 110.9(2) .
C29 C27 H27 107.8 .
C27 C28 H28A 109.5 .
C27 C28 H28B 109.5 .
C27 C28 H28C 109.5 .
H28A C28 H28B 109.5 .
H28A C28 H28C 109.5 .
H28B C28 H28C 109.5 .
C27 C29 H29A 109.5 .
C27 C29 H29B 109.5 .
C27 C29 H29C 109.5 .
H29A C29 H29B 109.5 .
H29A C29 H29C 109.5 .
H29B C29 H29C 109.5 .
C26 C30 H30 107.6 .
C26 C30 C31 111.5(2) .
C31 C30 H30 107.6 .
C32 C30 C26 111.3(2) .
C32 C30 H30 107.6 .
C32 C30 C31 110.8(3) .
C30 C31 H31A 109.5 .
C30 C31 H31B 109.5 .
C30 C31 H31C 109.5 .
H31A C31 H31B 109.5 .
H31A C31 H31C 109.5 .
H31B C31 H31C 109.5 .
C30 C32 H32A 109.5 .
C30 C32 H32B 109.5 .
C30 C32 H32C 109.5 .
H32A C32 H32B 109.5 .
H32A C32 H32C 109.5 .
H32B C32 H32C 109.5 .
C34 C33 N4 118.4(2) .
C38 C33 N4 118.3(2) .
C38 C33 C34 123.3(2) .
C33 C34 C35 116.8(3) .
C33 C34 C39 123.1(2) .
C35 C34 C39 120.1(2) .
C34 C35 H35 119.4 .
C36 C35 C34 121.2(3) .
C36 C35 H35 119.4 .
C35 C36 H36 119.8 .
C35 C36 C37 120.4(3) .
C37 C36 H36 119.8 .
C36 C37 H37 119.6 .
C36 C37 C38 120.9(3) .
C38 C37 H37 119.6 .
C33 C38 C37 117.2(3) .
C33 C38 C42 122.6(2) .
C37 C38 C42 120.1(3) .
C34 C39 H39 107.7 .
C34 C39 C40 111.2(2) .
C34 C39 C41 111.4(2) .
C40 C39 H39 107.7 .
C41 C39 H39 107.7 .
C41 C39 C40 111.0(2) .
C39 C40 H40A 109.5 .
C39 C40 H40B 109.5 .
C39 C40 H40C 109.5 .
H40A C40 H40B 109.5 .
H40A C40 H40C 109.5 .
H40B C40 H40C 109.5 .
C39 C41 H41A 109.5 .
C39 C41 H41B 109.5 .
C39 C41 H41C 109.5 .
H41A C41 H41B 109.5 .
H41A C41 H41C 109.5 .
H41B C41 H41C 109.5 .
C38 C42 H42 107.7 .
C38 C42 C43 111.4(2) .
C38 C42 C44 111.2(2) .
C43 C42 H42 107.7 .
C44 C42 H42 107.7 .
C44 C42 C43 111.1(2) .
C42 C43 H43A 109.5 .
C42 C43 H43B 109.5 .
C42 C43 H43C 109.5 .
H43A C43 H43B 109.5 .
H43A C43 H43C 109.5 .
H43B C43 H43C 109.5 .
C42 C44 H44A 109.5 .
C42 C44 H44B 109.5 .
C42 C44 H44C 109.5 .
H44A C44 H44B 109.5 .
H44A C44 H44C 109.5 .
H44B C44 H44C 109.5 .
C46 C45 H45 119.0 .
C47 C45 H45 119.0 2_775
C47 C45 C46 122(2) 2_775
C45 C46 H46 119.9 .
C45 C46 C47 120(2) .
C47 C46 H46 119.9 .
C45 C47 C46 116(3) 2_775
C45 C47 H47 122.1 2_775
C46 C47 H47 122.1 .
C46A C45A H45A 120.3 .
C47A C45A H45A 120.3 2_775
C47A C45A C46A 119.5(9) 2_775
C45A C46A H46A 120.7 .
C45A C46A C47A 118.7(10) .
C47A C46A H46A 120.7 .
C45A C47A C46A 121.7(12) 2_775
C45A C47A H47A 119.1 2_775
C46A C47A H47A 119.1 .

loop_
_geom_bond_atom_site_label_1
_geom_bond_atom_site_label_2
_geom_bond_distance
_geom_bond_site_symmetry_2
Co1 N5 1.802(2) .
Co1 C1 1.911(3) .
Co1 C13 1.872(3) .
Co1 C20 1.899(3) .
N1 C1 1.356(3) .
N1 C2 1.392(3) .
N1 C21 1.448(3) .
N2 C1 1.396(3) .
N2 C7 1.384(3) .
N2 C8 1.429(3) .
N3 C12 1.423(3) .
N3 C14 1.382(3) .
N3 C20 1.396(3) .
N4 C19 1.400(3) .
N4 C20 1.373(3) .
N4 C33 1.438(3) .
N5 N6 1.111(3) .
C2 C3 1.380(4) .
C2 C7 1.402(4) .
C3 H3 0.9500 .
C3 C4 1.388(4) .
C4 H4 0.9500 .
C4 C5 1.388(4) .
C5 H5 0.9500 .
C5 C6 1.385(4) .
C6 H6 0.9500 .
C6 C7 1.397(4) .
C8 C9 1.375(4) .
C8 C13 1.389(4) .
C9 H9 0.9500 .
C9 C10 1.394(4) .
C10 H10 0.9500 .
C10 C11 1.399(4) .
C11 H11 0.9500 .
C11 C12 1.378(4) .
C12 C13 1.386(4) .
C14 C15 1.392(4) .
C14 C19 1.396(4) .
C15 H15 0.9500 .
C15 C16 1.391(4) .
C16 H16 0.9500 .
C16 C17 1.392(4) .
C17 H17 0.9500 .
C17 C18 1.383(4) .
C18 H18 0.9500 .
C18 C19 1.384(4) .
C21 C22 1.400(4) .
C21 C26 1.386(4) .
C22 C23 1.393(4) .
C22 C27 1.516(4) .
C23 H23 0.9500 .
C23 C24 1.375(4) .
C24 H24 0.9500 .
C24 C25 1.381(4) .
C25 H25 0.9500 .
C25 C26 1.398(4) .
C26 C30 1.520(4) .
C27 H27 1.0000 .
C27 C28 1.525(4) .
C27 C29 1.529(4) .
C28 H28A 0.9800 .
C28 H28B 0.9800 .
C28 H28C 0.9800 .
C29 H29A 0.9800 .
C29 H29B 0.9800 .
C29 H29C 0.9800 .
C30 H30 1.0000 .
C30 C31 1.525(4) .
C30 C32 1.519(4) .
C31 H31A 0.9800 .
C31 H31B 0.9800 .
C31 H31C 0.9800 .
C32 H32A 0.9800 .
C32 H32B 0.9800 .
C32 H32C 0.9800 .
C33 C34 1.397(4) .
C33 C38 1.391(4) .
C34 C35 1.399(4) .
C34 C39 1.508(4) .
C35 H35 0.9500 .
C35 C36 1.372(4) .
C36 H36 0.9500 .
C36 C37 1.384(4) .
C37 H37 0.9500 .
C37 C38 1.394(4) .
C38 C42 1.513(4) .
C39 H39 1.0000 .
C39 C40 1.534(4) .
C39 C41 1.528(4) .
C40 H40A 0.9800 .
C40 H40B 0.9800 .
C40 H40C 0.9800 .
C41 H41A 0.9800 .
C41 H41B 0.9800 .
C41 H41C 0.9800 .
C42 H42 1.0000 .
C42 C43 1.525(4) .
C42 C44 1.520(4) .
C43 H43A 0.9800 .
C43 H43B 0.9800 .
C43 H43C 0.9800 .
C44 H44A 0.9800 .
C44 H44B 0.9800 .
C44 H44C 0.9800 .
C45 H45 0.9500 .
C45 C46 1.367(15) .
C45 C47 1.36(4) 2_775
C46 H46 0.9500 .
C46 C47 1.383(18) .
C47 C45 1.36(4) 2_775
C47 H47 0.9500 .
C45A H45A 0.9500 .
C45A C46A 1.369(9) .
C45A C47A 1.342(19) 2_775
C46A H46A 0.9500 .
C46A C47A 1.387(12) .
C47A C45A 1.342(19) 2_775
C47A H47A 0.9500 .

loop_
_geom_torsion_atom_site_label_1
_geom_torsion_atom_site_label_2
_geom_torsion_atom_site_label_3
_geom_torsion_atom_site_label_4
_geom_torsion
_geom_torsion_site_symmetry_1
_geom_torsion_site_symmetry_4
N1 C2 C3 C4 179.4(3) . .
N1 C2 C7 N2 -0.1(3) . .
N1 C2 C7 C6 -179.2(2) . .
N1 C21 C22 C23 175.7(2) . .
N1 C21 C22 C27 -3.7(4) . .
N1 C21 C26 C25 -176.2(2) . .
N1 C21 C26 C30 2.8(4) . .
N2 C8 C9 C10 179.1(3) . .
N2 C8 C13 Co1 3.9(3) . .
N2 C8 C13 C12 -177.6(2) . .
N3 C12 C13 Co1 -2.2(3) . .
N3 C12 C13 C8 179.3(2) . .
N3 C14 C15 C16 178.4(3) . .
N3 C14 C19 N4 -1.0(3) . .
N3 C14 C19 C18 -178.9(3) . .
N4 C33 C34 C35 -173.5(2) . .
N4 C33 C34 C39 6.0(4) . .
N4 C33 C38 C37 173.2(2) . .
N4 C33 C38 C42 -5.6(4) . .
N5 Co1 C1 N1 1.4(3) . .
N5 Co1 C1 N2 -179.13(18) . .
N5 Co1 C13 C8 -92(5) . .
N5 Co1 C13 C12 89(5) . .
N5 Co1 C20 N3 -175.80(19) . .
N5 Co1 C20 N4 -3.7(3) . .
C1 Co1 N5 N6 -115(10) . .
C1 Co1 C13 C8 -3.5(2) . .
C1 Co1 C13 C12 178.1(2) . .
C1 Co1 C20 N3 -1.7(4) . .
C1 Co1 C20 N4 170.3(3) . .
C1 N1 C2 C3 -179.8(3) . .
C1 N1 C2 C7 0.2(3) . .
C1 N1 C21 C22 -87.3(3) . .
C1 N1 C21 C26 91.1(3) . .
C1 N2 C7 C2 -0.1(3) . .
C1 N2 C7 C6 178.9(3) . .
C1 N2 C8 C9 177.2(3) . .
C1 N2 C8 C13 -1.8(3) . .
C2 N1 C1 Co1 179.2(2) . .
C2 N1 C1 N2 -0.3(3) . .
C2 N1 C21 C22 89.3(3) . .
C2 N1 C21 C26 -92.3(3) . .
C2 C3 C4 C5 0.1(4) . .
C3 C2 C7 N2 179.9(2) . .
C3 C2 C7 C6 0.8(4) . .
C3 C4 C5 C6 0.2(4) . .
C4 C5 C6 C7 0.0(4) . .
C5 C6 C7 N2 -179.3(3) . .
C5 C6 C7 C2 -0.5(4) . .
C7 N2 C1 Co1 -179.42(17) . .
C7 N2 C1 N1 0.2(3) . .
C7 N2 C8 C9 -4.5(5) . .
C7 N2 C8 C13 176.5(3) . .
C7 C2 C3 C4 -0.6(4) . .
C8 N2 C1 Co1 -0.7(3) . .
C8 N2 C1 N1 178.9(2) . .
C8 N2 C7 C2 -178.4(3) . .
C8 N2 C7 C6 0.6(5) . .
C8 C9 C10 C11 -0.3(4) . .
C9 C8 C13 Co1 -175.2(2) . .
C9 C8 C13 C12 3.4(4) . .
C9 C10 C11 C12 1.1(4) . .
C10 C11 C12 N3 178.2(3) . .
C10 C11 C12 C13 0.3(4) . .
C11 C12 C13 Co1 176.1(2) . .
C11 C12 C13 C8 -2.4(4) . .
C12 N3 C14 C15 -0.2(5) . .
C12 N3 C14 C19 178.3(3) . .
C12 N3 C20 Co1 -5.0(3) . .
C12 N3 C20 N4 -179.6(2) . .
C13 Co1 N5 N6 -26(14) . .
C13 Co1 C1 N1 -177.3(3) . .
C13 Co1 C1 N2 2.16(19) . .
C13 Co1 C20 N3 2.91(19) . .
C13 Co1 C20 N4 175.0(3) . .
C13 C8 C9 C10 -2.1(4) . .
C14 N3 C12 C11 10.5(5) . .
C14 N3 C12 C13 -171.4(3) . .
C14 N3 C20 Co1 171.73(18) . .
C14 N3 C20 N4 -3.0(3) . .
C14 C15 C16 C17 0.4(4) . .
C15 C14 C19 N4 177.7(2) . .
C15 C14 C19 C18 -0.1(4) . .
C15 C16 C17 C18 -0.9(5) . .
C16 C17 C18 C19 0.8(4) . .
C17 C18 C19 N4 -177.6(3) . .
C17 C18 C19 C14 -0.3(4) . .
C19 N4 C20 Co1 -170.5(2) . .
C19 N4 C20 N3 2.2(3) . .
C19 N4 C33 C34 -98.6(3) . .
C19 N4 C33 C38 83.0(3) . .
C19 C14 C15 C16 0.1(4) . .
C20 Co1 N5 N6 63(10) . .
C20 Co1 C1 N1 -172.6(3) . .
C20 Co1 C1 N2 6.8(4) . .
C20 Co1 C13 C8 178.2(2) . .
C20 Co1 C13 C12 -0.3(2) . .
C20 N3 C12 C11 -173.8(3) . .
C20 N3 C12 C13 4.3(3) . .
C20 N3 C14 C15 -176.0(3) . .
C20 N3 C14 C19 2.6(3) . .
C20 N4 C19 C14 -0.8(3) . .
C20 N4 C19 C18 176.8(3) . .
C20 N4 C33 C34 78.9(3) . .
C20 N4 C33 C38 -99.4(3) . .
C21 N1 C1 Co1 -3.8(4) . .
C21 N1 C1 N2 176.7(2) . .
C21 N1 C2 C3 3.3(4) . .
C21 N1 C2 C7 -176.7(2) . .
C21 C22 C23 C24 0.8(4) . .
C21 C22 C27 C28 115.2(3) . .
C21 C22 C27 C29 -120.8(3) . .
C21 C26 C30 C31 -116.3(3) . .
C21 C26 C30 C32 119.3(3) . .
C22 C21 C26 C25 2.2(4) . .
C22 C21 C26 C30 -178.8(2) . .
C22 C23 C24 C25 1.4(4) . .
C23 C22 C27 C28 -64.3(3) . .
C23 C22 C27 C29 59.7(3) . .
C23 C24 C25 C26 -1.8(4) . .
C24 C25 C26 C21 0.1(4) . .
C24 C25 C26 C30 -178.9(3) . .
C25 C26 C30 C31 62.6(3) . .
C25 C26 C30 C32 -61.7(4) . .
C26 C21 C22 C23 -2.7(4) . .
C26 C21 C22 C27 177.9(2) . .
C27 C22 C23 C24 -179.7(2) . .
C33 N4 C19 C14 177.0(2) . .
C33 N4 C19 C18 -5.3(5) . .
C33 N4 C20 Co1 11.7(4) . .
C33 N4 C20 N3 -175.6(2) . .
C33 C34 C35 C36 -1.0(4) . .
C33 C34 C39 C40 122.7(3) . .
C33 C34 C39 C41 -113.0(3) . .
C33 C38 C42 C43 -125.3(3) . .
C33 C38 C42 C44 110.2(3) . .
C34 C33 C38 C37 -5.1(4) . .
C34 C33 C38 C42 176.1(2) . .
C34 C35 C36 C37 -2.2(4) . .
C35 C34 C39 C40 -57.8(3) . .
C35 C34 C39 C41 66.5(3) . .
C35 C36 C37 C38 1.8(4) . .
C36 C37 C38 C33 1.7(4) . .
C36 C37 C38 C42 -179.5(2) . .
C37 C38 C42 C43 55.9(3) . .
C37 C38 C42 C44 -68.6(3) . .
C38 C33 C34 C35 4.7(4) . .
C38 C33 C34 C39 -175.8(2) . .
C39 C34 C35 C36 179.5(2) . .
C45 C46 C47 C45 -16(5) . 2_775
C47 C45 C46 C47 17(6) 2_775 .
C45A C46A C47A C45A 5(2) . 2_775
C47A C45A C46A C47A -4(2) 2_775 .
